data_1506916
loop_
_publ_author_name
'Zoppellaro, Giorgio'
'Enkelmann, Volker'
'Geies, Ahmed'
'Baumgarten, Martin'

_publ_section_title
;
 A multifunctional high-spin biradical
 pyrazolylbipyridine-bisnitronylnitroxide.
;
_journal_issue 26
_journal_name_full 'Organic letters'
_journal_page_first 4929
_journal_page_last 4932
_journal_paper_doi 10.1021/ol0479040
_journal_volume 6
_journal_year 2004
_chemical_compound_source
;
?
;
_chemical_formula_moiety ' C17 H18 Br1 N4 O2 '
_chemical_formula_sum 'C17 H18 Br N4 O2'
_chemical_formula_weight 390.26
_chemical_melting_point 165
_chemical_name_systematic
;
6-bromo-5'nitronylnitroxide-2,2'-bipyridine
;
_space_group_IT_number 14
_symmetry_cell_setting monoclinic
_symmetry_space_group_name_Hall '-P 2yn'
_symmetry_space_group_name_H-M 'P 1 21/n 1'
_atom_sites_solution_hydrogens geom
_atom_sites_solution_primary direct
_audit_creation_date 04-15-01
_audit_creation_method CRYSTALS_ver_12-03-99
_cell_angle_alpha 90
_cell_angle_beta 96.3620(13)
_cell_angle_gamma 90
_cell_formula_units_Z 4
_cell_length_a 6.6600(4)
_cell_length_b 10.9300(5)
_cell_length_c 23.1570(7)
_cell_measurement_reflns_used 0
_cell_measurement_temperature 120
_cell_measurement_theta_max 0
_cell_measurement_theta_min 0
_cell_volume 1675.30(14)
_computing_cell_refinement
; 
 Denzo/Scalepack (Otwinowski & Minor, 1996) 
;
_computing_data_collection
; 
 COLLECT (Nonius BV, 1997) 
;
_computing_data_reduction
; 
 Denzo/Scalepack (Otwinowski & Minor, 1996) 
;
_computing_molecular_graphics
; 
 CAMERON (Watkin et al 1996) 
;
_computing_publication_material
; 
 CRYSTALS (Watkin et al 2001) 
;
_computing_structure_refinement
; 
 CRYSTALS (Watkin et al 2001) 
;
_computing_structure_solution
; 
 SHELXS 86 (Sheldrick, 1986) 
;
_diffrn_ambient_temperature 120
_diffrn_measured_fraction_theta_max 0.991
_diffrn_measurement_device_type
; 
Enraf Nonius Kappa CCD 
;
_diffrn_measurement_method '\f & \w scans'
_diffrn_radiation_monochromator graphite
_diffrn_radiation_type 'Mo K\a'
_diffrn_radiation_wavelength 0.71073
_diffrn_reflns_av_R_equivalents 0.00
_diffrn_reflns_limit_h_max 9
_diffrn_reflns_limit_h_min -9
_diffrn_reflns_limit_k_max 15
_diffrn_reflns_limit_k_min 0
_diffrn_reflns_limit_l_max 32
_diffrn_reflns_limit_l_min 0
_diffrn_reflns_number 19655
_diffrn_reflns_theta_max 29.49
_diffrn_reflns_theta_min 4.00
_diffrn_standards_decay_% 0.00
_diffrn_standards_interval_count 0
_diffrn_standards_interval_time 0
_diffrn_standards_number 0
_exptl_absorpt_coefficient_mu 2.471
_exptl_absorpt_correction_T_max 0.82
_exptl_absorpt_correction_T_min 0.69
_exptl_absorpt_correction_type multi-scan
_exptl_absorpt_process_details
; 
 SORTAV (Blessing) 
;
_exptl_crystal_colour ' blue '
_exptl_crystal_density_diffrn 1.547
_exptl_crystal_description ' needle '
_exptl_crystal_F_000 794.798
_exptl_crystal_size_max 0.41
_exptl_crystal_size_mid 0.15
_exptl_crystal_size_min 0.08
_refine_ls_extinction_method None
_refine_ls_goodness_of_fit_ref 1.0815
_refine_ls_hydrogen_treatment noref
_refine_ls_matrix_type full
_refine_ls_number_parameters 217
_refine_ls_number_reflns 2764
_refine_ls_R_factor_gt 0.0405
_refine_ls_shift/su_max 0.089522
_refine_ls_structure_factor_coef F
_refine_ls_weighting_details
;
 Method= Tukey and Prince 
 W = [weight] * [1-(deltaF/6*sigmaF)^2]^2 
 
 30.0 -28.2 23.7 
;
_refine_ls_weighting_scheme calc
_refine_ls_wR_factor_ref 0.0448
_reflns_limit_h_max 9
_reflns_limit_h_min -9
_reflns_limit_k_max 15
_reflns_limit_k_min 0
_reflns_limit_l_max 32
_reflns_limit_l_min 0
_reflns_number_gt 2764
_reflns_number_total 4621
_reflns_threshold_expression >3.00\s(I)
_cod_data_source_file ol0479040si20041018_110342.cif
_cod_data_source_block gior2
_cod_depositor_comments
;
The following automatic conversions were performed:

'_symmetry_cell_setting' value 'Monoclinic ' changed to 'monoclinic'
according to /home/saulius/struct/CIF-dictionaries/cif_core.dic
dictionary named 'cif_core.dic' version 2.4.1 from 2010-06-29.

Automatic conversion script
Id: cif_fix_values 1715 2011-07-08 13:25:40Z adriana 
;
_cod_original_sg_symbol_H-M 'P 1 21/n 1 '
_cod_original_formula_sum ' C17 H18 Br1 N4 O2 '
_cod_database_code 1506916

loop_
_symmetry_equiv_pos_as_xyz
x,y,z
-x,-y,-z
-x+1/2,y+1/2,-z+1/2
x+1/2,-y+1/2,z+1/2

loop_
_atom_site_label
_atom_site_type_symbol
_atom_site_fract_x
_atom_site_fract_y
_atom_site_fract_z
_atom_site_U_iso_or_equiv
_atom_site_occupancy
_atom_site_adp_type
Br1 Br 0.19396(5) 0.11465(3) 0.023823(14) 0.0222 1.0000 Uani
O1 O 0.3072(3) 0.9784(2) -0.1222(1) 0.0246 1.0000 Uani
O2 O -0.2607(3) 0.7678(2) -0.2010(1) 0.0240 1.0000 Uani
N1 N 0.2777(3) 0.3242(2) -0.0345(1) 0.0151 1.0000 Uani
N2 N 0.4197(3) 0.6025(2) -0.1041(1) 0.0153 1.0000 Uani
N3 N 0.1405(4) 0.9528(2) -0.1533(1) 0.0162 1.0000 Uani
N4 N -0.1308(3) 0.8530(2) -0.1898(1) 0.0151 1.0000 Uani
C1 C 0.3661(4) 0.2267(3) -0.01055(12) 0.0166 1.0000 Uani
C5 C 0.3966(4) 0.4060(2) -0.05829(12) 0.0160 1.0000 Uani
C6 C 0.2989(4) 0.5183(3) -0.08387(12) 0.0153 1.0000 Uani
C9 C 0.1273(4) 0.7291(2) -0.12964(12) 0.0149 1.0000 Uani
C11 C 0.0467(4) 0.8431(3) -0.15624(12) 0.0148 1.0000 Uani
C12 C 0.0102(4) 1.0512(3) -0.18357(12) 0.0159 1.0000 Uani
C13 C -0.1475(4) 0.9731(3) -0.22189(12) 0.0163 1.0000 Uani
C2 C 0.5710(4) 0.1992(3) -0.00733(12) 0.0192 1.0000 Uani
C3 C 0.6908(4) 0.2828(3) -0.03184(13) 0.0206 1.0000 Uani
C4 C 0.6045(4) 0.3873(3) -0.05791(12) 0.0195 1.0000 Uani
C7 C 0.0888(4) 0.5340(3) -0.08560(14) 0.0197 1.0000 Uani
C8 C 0.0023(4) 0.6407(3) -0.10927(14) 0.0188 1.0000 Uani
C10 C 0.3371(4) 0.7053(3) -0.12607(12) 0.0157 1.0000 Uani
H21 H 0.6255(4) 0.1270(3) 0.01116(12) 0.0246 1.0000 Uiso
H31 H 0.8318(4) 0.2686(3) -0.03108(13) 0.0260 1.0000 Uiso
H41 H 0.6850(4) 0.4458(3) -0.07511(12) 0.0253 1.0000 Uiso
H71 H 0.0072(4) 0.4718(3) -0.07152(14) 0.0252 1.0000 Uiso
H81 H -0.1391(4) 0.6543(3) -0.11104(14) 0.0250 1.0000 Uiso
H101 H 0.4229(4) 0.7654(3) -0.14000(12) 0.0208 1.0000 Uiso
C14 C 0.1398(5) 1.1350(3) -0.21675(15) 0.0254 1.0000 Uani
H141 H 0.0581(5) 1.1974(3) -0.23578(15) 0.0312 1.0000 Uiso
H142 H 0.2424(5) 1.1711(3) -0.19041(15) 0.0312 1.0000 Uiso
H143 H 0.2003(5) 1.0882(3) -0.24479(15) 0.0312 1.0000 Uiso
C15 C -0.0794(5) 1.1241(3) -0.13606(14) 0.0260 1.0000 Uani
H151 H -0.1636(5) 1.1876(3) -0.15305(14) 0.0359 1.0000 Uiso
H152 H 0.0273(5) 1.1585(3) -0.11059(14) 0.0359 1.0000 Uiso
H153 H -0.1568(5) 1.0708(3) -0.11482(14) 0.0359 1.0000 Uiso
C16 C -0.0884(5) 0.9460(3) -0.28235(13) 0.0279 1.0000 Uani
H161 H -0.0963(5) 1.0192(3) -0.30463(13) 0.0353 1.0000 Uiso
H162 H 0.0457(5) 0.9151(3) -0.27936(13) 0.0353 1.0000 Uiso
H163 H -0.1786(5) 0.8870(3) -0.30080(13) 0.0353 1.0000 Uiso
C17 C -0.3642(4) 1.0185(3) -0.22577(16) 0.0272 1.0000 Uani
H171 H -0.3753(4) 1.0940(3) -0.24622(16) 0.0333 1.0000 Uiso
H172 H -0.4007(4) 1.0302(3) -0.18764(16) 0.0333 1.0000 Uiso
H173 H -0.4519(4) 0.9600(3) -0.24564(16) 0.0333 1.0000 Uiso

loop_
_atom_site_aniso_label
_atom_site_aniso_U_11
_atom_site_aniso_U_22
_atom_site_aniso_U_33
_atom_site_aniso_U_23
_atom_site_aniso_U_13
_atom_site_aniso_U_12
Br1 0.02432(15) 0.01608(13) 0.02671(15) 0.00750(13) 0.0048(1) 0.00250(13)
O1 0.019(1) 0.0234(11) 0.0278(11) 0.0051(9) -0.0112(9) -0.0029(8)
O2 0.018(1) 0.020(1) 0.0318(12) 0.0011(9) -0.0074(9) -0.0056(8)
N1 0.014(1) 0.015(1) 0.0157(11) 0.0004(8) -0.0012(8) 0.0016(8)
N2 0.0128(9) 0.017(1) 0.016(1) 0.0020(9) 0.0009(8) 0.0013(9)
N3 0.017(1) 0.015(1) 0.016(1) 0.0018(8) -0.0044(8) 0.0000(9)
N4 0.0121(9) 0.017(1) 0.016(1) 0.0013(8) -0.0021(8) -0.0012(8)
C1 0.0214(12) 0.0148(12) 0.0134(12) 0.0001(9) 0.0016(9) 0.000(1)
C5 0.0148(11) 0.0161(13) 0.0168(12) 0.0012(9) 0.0002(9) 0.0009(9)
C6 0.0120(11) 0.0172(12) 0.0156(12) 0.000(1) -0.0026(9) 0.0012(9)
C9 0.0143(11) 0.0142(11) 0.0156(12) -0.0001(9) -0.0005(9) 0.0022(9)
C11 0.0113(11) 0.0163(11) 0.0164(12) 0.0016(9) 0.0001(9) -0.0001(9)
C12 0.0157(12) 0.0143(12) 0.0170(12) 0.0053(9) -0.0006(9) 0.0029(9)
C13 0.0128(11) 0.0186(12) 0.0167(12) 0.007(1) -0.0022(9) 0.001(1)
C2 0.0218(13) 0.0170(12) 0.0177(13) -0.001(1) -0.003(1) 0.009(1)
C3 0.0154(12) 0.0240(14) 0.0222(13) 0.0010(11) 0.001(1) 0.0052(11)
C4 0.0125(11) 0.0228(13) 0.0231(13) 0.0017(12) 0.0011(9) 0.0030(11)
C7 0.0107(11) 0.0187(12) 0.0288(15) 0.0067(11) -0.001(1) 0.001(1)
C8 0.0115(11) 0.0200(13) 0.0243(14) 0.004(1) -0.000(1) 0.0013(9)
C10 0.0133(11) 0.0186(12) 0.0149(12) 0.002(1) 0.0007(9) 0.0002(9)
C14 0.0179(12) 0.0254(16) 0.0316(16) 0.0147(12) -0.0032(11) -0.0035(11)
C15 0.0365(16) 0.0190(13) 0.0217(13) -0.0019(12) -0.0001(12) 0.0062(13)
C16 0.0362(17) 0.0306(17) 0.0160(13) 0.0021(12) -0.0010(12) -0.0039(14)
C17 0.0127(12) 0.0256(16) 0.0413(18) 0.0123(13) -0.0060(12) 0.0027(11)

loop_
_atom_type_symbol
_atom_type_scat_dispersion_real
_atom_type_scat_dispersion_imag
_atom_type_scat_Cromer_Mann_a1
_atom_type_scat_Cromer_Mann_b1
_atom_type_scat_Cromer_Mann_a2
_atom_type_scat_Cromer_Mann_b2
_atom_type_scat_Cromer_Mann_a3
_atom_type_scat_Cromer_Mann_b3
_atom_type_scat_Cromer_Mann_a4
_atom_type_scat_Cromer_Mann_b4
_atom_type_scat_Cromer_Mann_c
_atom_type_scat_source
'C   ' 0.0033 0.0016 2.3100 20.8439 1.0200 10.2075 1.5886 0.5687 0.8650 51.6512 0.2156 International_Tables_Vol_IV_Table_2.2B
'H   ' 0.0000 0.0000 0.4930 10.5109 0.3229 26.1257 0.1402 3.1424 0.0408 57.7997 0.0030 International_Tables_Vol_IV_Table_2.2B
'Br  ' -0.3740 2.4560 17.1789 2.1723 5.2358 16.5796 5.6377 0.2609 3.9851 41.4328 2.9557 International_Tables_Vol_IV_Table_2.2B
'O   ' 0.0106 0.0060 3.0485 13.2771 2.2868 5.7011 1.5463 0.3239 0.8670 32.9089 0.2508 International_Tables_Vol_IV_Table_2.2B
'N   ' 0.0061 0.0033 12.2126 0.0057 3.1322 9.8933 2.0125 28.9975 1.1663 0.5826 -11.5290 International_Tables_Vol_IV_Table_2.2B

loop_
_geom_angle_atom_site_label_1
_geom_angle_atom_site_label_2
_geom_angle_atom_site_label_3
_geom_angle
_geom_angle_publ_flag
C1 N1 C5 117.0(2) yes
C6 N2 C10 118.4(2) yes
O1 N3 C11 125.9(2) yes
O1 N3 C12 121.6(2) yes
C11 N3 C12 111.8(2) yes
O2 N4 C11 126.2(2) yes
O2 N4 C13 121.6(2) yes
C11 N4 C13 111.5(2) yes
Br1 C1 N1 115.8(2) yes
Br1 C1 C2 118.0(2) yes
N1 C1 C2 126.2(3) yes
N1 C5 C6 117.4(2) yes
N1 C5 C4 121.7(3) yes
C6 C5 C4 121.0(3) yes
N2 C6 C5 117.0(2) yes
N2 C6 C7 122.7(3) yes
C5 C6 C7 120.3(3) yes
C11 C9 C8 121.8(2) yes
C11 C9 C10 119.6(2) yes
C8 C9 C10 118.5(2) yes
N3 C11 N4 109.2(2) yes
N3 C11 C9 126.0(2) yes
N4 C11 C9 124.7(2) yes
N3 C12 C13 101.0(2) yes
N3 C12 C14 109.5(2) yes
C13 C12 C14 115.3(2) yes
N3 C12 C15 106.7(2) yes
C13 C12 C15 113.8(2) yes
C14 C12 C15 109.7(3) yes
N4 C13 C12 100.9(2) yes
N4 C13 C16 105.7(2) yes
C12 C13 C16 113.9(2) yes
N4 C13 C17 109.4(2) yes
C12 C13 C17 115.6(3) yes
C16 C13 C17 110.4(3) yes
C1 C2 C3 116.4(3) yes
C1 C2 H21 121.79(17) no
C3 C2 H21 121.82(16) no
C2 C3 C4 119.7(3) yes
C2 C3 H31 120.09(16) no
C4 C3 H31 120.23(17) no
C5 C4 C3 119.1(3) yes
C5 C4 H41 120.23(17) no
C3 C4 H41 120.71(17) no
C6 C7 C8 118.8(3) yes
C6 C7 H71 120.57(16) no
C8 C7 H71 120.58(16) no
C9 C8 C7 118.7(3) yes
C9 C8 H81 120.33(15) no
C7 C8 H81 120.99(17) no
N2 C10 C9 122.9(3) yes
N2 C10 H101 118.45(16) no
C9 C10 H101 118.69(16) no
C12 C14 H141 109.75(15) no
C12 C14 H142 109.48(16) no
H141 C14 H142 109.476 no
C12 C14 H143 109.17(17) no
H141 C14 H143 109.475 no
H142 C14 H143 109.476 no
C12 C15 H151 109.98(15) no
C12 C15 H152 109.12(17) no
H151 C15 H152 109.475 no
C12 C15 H153 109.30(17) no
H151 C15 H153 109.476 no
H152 C15 H153 109.477 no
C13 C16 H161 109.32(17) no
C13 C16 H162 109.77(16) no
H161 C16 H162 109.476 no
C13 C16 H163 109.30(17) no
H161 C16 H163 109.476 no
H162 C16 H163 109.477 no
C13 C17 H171 109.51(16) no
C13 C17 H172 109.16(18) no
H171 C17 H172 109.475 no
C13 C17 H173 109.73(17) no
H171 C17 H173 109.476 no
H172 C17 H173 109.476 no

loop_
_geom_bond_atom_site_label_1
_geom_bond_atom_site_label_2
_geom_bond_distance
_geom_bond_publ_flag
Br1 C1 1.910(3) yes
O1 N3 1.286(3) yes
O2 N4 1.278(3) yes
N1 C1 1.310(4) yes
N1 C5 1.352(4) yes
N2 C6 1.340(4) yes
N2 C10 1.328(4) yes
N3 C11 1.350(4) yes
N3 C12 1.505(3) yes
N4 C11 1.346(3) yes
N4 C13 1.506(3) yes
C1 C2 1.392(4) yes
C5 C6 1.482(4) yes
C5 C4 1.398(4) yes
C6 C7 1.406(4) yes
C9 C11 1.466(4) yes
C9 C8 1.391(4) yes
C9 C10 1.415(4) yes
C12 C13 1.553(4) yes
C12 C14 1.523(4) yes
C12 C15 1.532(4) yes
C13 C16 1.525(4) yes
C13 C17 1.520(4) yes
C2 C3 1.376(4) yes
C2 H21 0.950 no
C3 C4 1.387(4) yes
C3 H31 0.950 no
C4 H41 0.950 no
C7 C8 1.387(4) yes
C7 H71 0.950 no
C8 H81 0.950 no
C10 H101 0.950 no
C14 H141 0.950 no
C14 H142 0.950 no
C14 H143 0.950 no
C15 H151 0.950 no
C15 H152 0.950 no
C15 H153 0.950 no
C16 H161 0.950 no
C16 H162 0.950 no
C16 H163 0.950 no
C17 H171 0.950 no
C17 H172 0.950 no
C17 H173 0.950 no
